data_7112617
loop_
_publ_author_name
'Zhen Wang'
'Qian Yao'
'Tengfei Kang'
'Juhua Feng'
'Xiaohua Liu'
'Lili Lin'
'Xiaoming Feng'

_publ_section_title
;
 Highly diastereo- and enantioselective Michael addition of 3-substituted
 benzofuran-2(3H)-ones to 4-oxo-enoates catalyzed by lanthanide(III)
 complexes
;
_journal_name_full Chem.Commun.
_journal_page_first 4918
_journal_paper_doi 10.1039/C4CC01499E
_journal_volume 50
_journal_year 2014
_chemical_absolute_configuration unk
_chemical_formula_moiety 'C25 H22 O5 S'
_chemical_formula_sum 'C25 H22 O5 S'
_chemical_formula_weight 434.48
_chemical_name_systematic
;
 ?
;
_space_group_crystal_system monoclinic
_space_group_IT_number 4
_space_group_name_Hall 'P 2yb'
_space_group_name_H-M_alt 'P 1 21 1'
_symmetry_space_group_name_Hall 'P 2yb'
_symmetry_space_group_name_H-M 'P 1 21 1'
_atom_sites_solution_hydrogens geom
_atom_sites_solution_primary direct
_audit_creation_date 2013-09-10
_audit_creation_method
;
  Olex2 1.2
  (compiled Apr 23 2013 17:54:37, GUI svn.r4466)
;
_cell_angle_alpha 90
_cell_angle_beta 104.370(5)
_cell_angle_gamma 90
_cell_formula_units_Z 2
_cell_length_a 7.7042(4)
_cell_length_b 15.7653(7)
_cell_length_c 9.1879(4)
_cell_measurement_reflns_used 1506
_cell_measurement_temperature 293(2)
_cell_measurement_theta_max 29.0022
_cell_measurement_theta_min 3.0138
_cell_volume 1081.04(9)
_computing_cell_refinement
;
CrysAlisPro, Agilent Technologies,
Version 1.171.35.21 (release 20-01-2012 CrysAlis171 .NET)
(compiled Jan 23 2012,18:06:46)
;
_computing_data_collection
;
CrysAlisPro, Agilent Technologies,
Version 1.171.35.21 (release 20-01-2012 CrysAlis171 .NET)
(compiled Jan 23 2012,18:06:46)
;
_computing_data_reduction
;
CrysAlisPro, Agilent Technologies,
Version 1.171.35.21 (release 20-01-2012 CrysAlis171 .NET)
(compiled Jan 23 2012,18:06:46)
;
_computing_molecular_graphics
;
O. V. Dolomanov, L. J. Bourhis, R. J. Gildea, J. A. K. Howard and H. Puschmann,
OLEX2: a complete structure solution, refinement and analysis program.
J. Appl. Cryst. (2009). 42, 339-341.
;
_computing_publication_material
;
O. V. Dolomanov, L. J. Bourhis, R. J. Gildea, J. A. K. Howard and H. Puschmann,
OLEX2: a complete structure solution, refinement and analysis program.
J. Appl. Cryst. (2009). 42, 339-341.
;
_computing_structure_refinement
;
SHELXL-2012, G.M. Sheldrick, Acta Cryst.
(2008). A64, 112-122
;
_computing_structure_solution
;
SHELXS, G.M. Sheldrick, Acta Cryst.
(2008). A64, 112-122
;
_diffrn_ambient_temperature 293.15
_diffrn_detector_area_resol_mean 16.0874
_diffrn_measured_fraction_theta_full 0.998
_diffrn_measured_fraction_theta_max 0.999
_diffrn_measurement_details
;
  1 omega  -73.00  -39.00   1.0000    1.8000
omega____ theta____ kappa____ phi______ frames
    -      -17.5174 -178.0000  -30.0000 34

  2 omega  -22.00    5.00   1.0000    1.8000
omega____ theta____ kappa____ phi______ frames
    -      -17.5174  -99.0000  -30.0000 27

  3 omega  -36.00   54.00   1.0000    1.8000
omega____ theta____ kappa____ phi______ frames
    -      -17.5174   38.0000  -30.0000 90

  4 omega   37.00   89.00   1.0000    1.8000
omega____ theta____ kappa____ phi______ frames
    -       19.3143   77.0000 -150.0000 52

  5 omega  -49.00  -24.00   1.0000    1.8000
omega____ theta____ kappa____ phi______ frames
    -       19.3143  -57.0000 -180.0000 25
;
_diffrn_measurement_device_type 'Xcalibur, Eos'
_diffrn_measurement_method '\w scans'
_diffrn_orient_matrix_UB_11 0.0460970000
_diffrn_orient_matrix_UB_12 0.0257578000
_diffrn_orient_matrix_UB_13 -0.0414321000
_diffrn_orient_matrix_UB_21 0.0672093000
_diffrn_orient_matrix_UB_22 -0.0315624000
_diffrn_orient_matrix_UB_23 0.0071575000
_diffrn_orient_matrix_UB_31 -0.0488852000
_diffrn_orient_matrix_UB_32 -0.0191076000
_diffrn_orient_matrix_UB_33 -0.0676932000
_diffrn_radiation_monochromator graphite
_diffrn_radiation_type 'Mo K\a'
_diffrn_radiation_wavelength 0.7107
_diffrn_reflns_av_R_equivalents 0.0221
_diffrn_reflns_av_unetI/netI 0.0562
_diffrn_reflns_Laue_measured_fraction_full 0.998
_diffrn_reflns_Laue_measured_fraction_max 0.999
_diffrn_reflns_limit_h_max 9
_diffrn_reflns_limit_h_min -8
_diffrn_reflns_limit_k_max 19
_diffrn_reflns_limit_k_min -19
_diffrn_reflns_limit_l_max 11
_diffrn_reflns_limit_l_min -10
_diffrn_reflns_number 4739
_diffrn_reflns_point_group_measured_fraction_full 0.791
_diffrn_reflns_point_group_measured_fraction_max 0.776
_diffrn_reflns_theta_full 25.242
_diffrn_reflns_theta_max 26.365
_diffrn_reflns_theta_min 3.020
_diffrn_source 'Enhance (Mo) X-ray Source'
_exptl_absorpt_coefficient_mu 0.184
_exptl_absorpt_correction_T_max 1.00000
_exptl_absorpt_correction_T_min 0.95000
_exptl_absorpt_correction_type multi-scan
_exptl_absorpt_process_details
;
CrysAlisPro, Agilent Technologies,
Version 1.171.35.21 (release 20-01-2012 CrysAlis171 .NET)
(compiled Jan 23 2012,18:06:46)
Empirical absorption correction using spherical harmonics,
 implemented in SCALE3 ABSPACK scaling algorithm.
;
_exptl_crystal_colour colorless
_exptl_crystal_density_diffrn 1.335
_exptl_crystal_description block
_exptl_crystal_F_000 456
_exptl_crystal_size_max 0.3
_exptl_crystal_size_mid 0.25
_exptl_crystal_size_min 0.2
_refine_diff_density_max 0.201
_refine_diff_density_min -0.373
_refine_diff_density_rms 0.054
_refine_ls_abs_structure_details
;
 Flack x determined using 755 quotients [(I+)-(I-)]/[(I+)+(I-)]
 (Parsons and Flack (2004), Acta Cryst. A60, s61).
;
_refine_ls_abs_structure_Flack 0.13(11)
_refine_ls_extinction_method none
_refine_ls_goodness_of_fit_ref 1.022
_refine_ls_hydrogen_treatment constr
_refine_ls_matrix_type full
_refine_ls_number_parameters 282
_refine_ls_number_reflns 3432
_refine_ls_number_restraints 1
_refine_ls_restrained_S_all 1.022
_refine_ls_R_factor_all 0.0726
_refine_ls_R_factor_gt 0.0548
_refine_ls_shift/su_max 0.000
_refine_ls_shift/su_mean 0.000
_refine_ls_structure_factor_coef Fsqd
_refine_ls_weighting_details
;
 w=1/[\s^2^(Fo^2^)+(0.0683P)^2^]
 where P=(Fo^2^+2Fc^2^)/3
;
_refine_ls_weighting_scheme calc
_refine_ls_wR_factor_gt 0.1238
_refine_ls_wR_factor_ref 0.1396
_reflns_Friedel_coverage 0.498
_reflns_Friedel_fraction_full 0.567
_reflns_Friedel_fraction_max 0.536
_reflns_number_gt 2655
_reflns_number_total 3432
_reflns_threshold_expression 'I > 2\s(I)'
_cod_data_source_file c4cc01499e2.cif
_cod_data_source_block 130909_s1_wz
_cod_original_cell_volume 1081.03(9)
_cod_database_code 7112617
_chemical_oxdiff_formula C25H22O5S1
_reflns_odcompleteness_completeness 99.78
_reflns_odcompleteness_iscentric 1
_reflns_odcompleteness_theta 26.32
_olex2_refinement_description
;
1. Fixed Uiso
 At 1.2 times of:
  All C(H) groups, All C(H,H) groups
 At 1.5 times of:
  All C(H,H,H) groups
2.a Ternary CH refined with riding coordinates:
 C7(H7), C23(H23)
2.b Secondary CH2 refined with riding coordinates:
 C6(H6A,H6B)
2.c Aromatic/amide H refined with riding coordinates:
 C1(H1), C2(H2), C3(H3), C12(H12), C13(H13), C14(H14), C15(H15), C17(H17),
 C18(H18), C19(H19), C20(H20), C21(H21)
2.d Idealised Me refined as rotating group:
 C24(H24A,H24B,H24C), C25(H25A,H25B,H25C)
;
_shelx_estimated_absorpt_t_max 0.964
_shelx_estimated_absorpt_t_min 0.947
_shelx_space_group_comment
;
The symmetry employed for this shelxl refinement is uniquely defined
by the following loop, which should always be used as a source of
symmetry information in preference to the above space-group names.
They are only intended as comments.
;
_shelxl_version_number 2013-2

loop_
_space_group_symop_operation_xyz
'x, y, z'
'-x, y+1/2, -z'

loop_
_atom_site_label
_atom_site_type_symbol
_atom_site_fract_x
_atom_site_fract_y
_atom_site_fract_z
_atom_site_U_iso_or_equiv
_atom_site_adp_type
_atom_site_occupancy
_atom_site_site_symmetry_order
_atom_site_calc_flag
_atom_site_refinement_flags_posn
_atom_site_refinement_flags_adp
S1 S 1.0132(3) 0.73070(11) 1.03405(16) 0.0773(6) Uani 1 1 d . .
O1 O 0.9011(4) 0.5210(2) 0.2931(3) 0.0459(9) Uani 1 1 d . .
O2 O 1.0961(5) 0.4629(3) 0.4889(4) 0.0561(10) Uani 1 1 d . .
O3 O 0.9562(6) 0.5550(2) 0.9166(4) 0.0621(11) Uani 1 1 d . .
O4 O 0.5350(5) 0.5264(2) 0.7230(4) 0.0602(10) Uani 1 1 d . .
O5 O 0.6105(5) 0.3901(2) 0.7222(4) 0.0497(9) Uani 1 1 d . .
C1 C 0.9895(10) 0.8345(4) 0.9849(8) 0.0708(18) Uani 1 1 d . .
H1 H 1.0213 0.8791 1.0526 0.085 Uiso 1 1 calc R U
C2 C 0.9195(8) 0.8448(4) 0.8370(7) 0.0595(16) Uani 1 1 d . .
H2 H 0.8965 0.8979 0.7922 0.071 Uiso 1 1 calc R U
C3 C 0.8842(6) 0.7692(3) 0.7558(5) 0.0405(11) Uani 1 1 d . .
H3 H 0.8385 0.7656 0.6523 0.049 Uiso 1 1 calc R U
C4 C 0.9276(6) 0.6987(3) 0.8533(5) 0.0381(11) Uani 1 1 d . .
C5 C 0.9129(6) 0.6078(3) 0.8186(5) 0.0377(11) Uani 1 1 d . .
C6 C 0.8420(7) 0.5832(3) 0.6571(5) 0.0400(11) Uani 1 1 d . .
H6A H 0.9308 0.5965 0.6020 0.048 Uiso 1 1 calc R U
H6B H 0.7352 0.6161 0.6140 0.048 Uiso 1 1 calc R U
C7 C 0.7965(6) 0.4879(3) 0.6405(5) 0.0348(10) Uani 1 1 d . .
H7 H 0.8969 0.4569 0.7049 0.042 Uiso 1 1 calc R U
C8 C 0.7725(6) 0.4548(3) 0.4764(5) 0.0315(10) Uani 1 1 d . .
C9 C 0.9430(7) 0.4779(3) 0.4265(5) 0.0406(11) Uani 1 1 d . .
C10 C 0.6334(6) 0.5010(3) 0.3583(4) 0.0338(10) Uani 1 1 d . .
C11 C 0.7158(7) 0.5340(3) 0.2534(5) 0.0416(11) Uani 1 1 d . .
C12 C 0.6258(8) 0.5735(4) 0.1236(5) 0.0544(15) Uani 1 1 d . .
H12 H 0.6852 0.5939 0.0542 0.065 Uiso 1 1 calc R U
C13 C 0.4413(8) 0.5815(4) 0.1009(6) 0.0607(16) Uani 1 1 d . .
H13 H 0.3751 0.6078 0.0142 0.073 Uiso 1 1 calc R U
C14 C 0.3551(8) 0.5511(3) 0.2047(6) 0.0535(14) Uani 1 1 d . .
H14 H 0.2318 0.5581 0.1881 0.064 Uiso 1 1 calc R U
C15 C 0.4499(7) 0.5104(3) 0.3335(5) 0.0417(11) Uani 1 1 d . .
H15 H 0.3907 0.4895 0.4028 0.050 Uiso 1 1 calc R U
C16 C 0.7549(6) 0.3575(3) 0.4623(5) 0.0347(10) Uani 1 1 d . .
C17 C 0.6281(7) 0.3188(3) 0.3491(6) 0.0478(13) Uani 1 1 d . .
H17 H 0.5472 0.3518 0.2801 0.057 Uiso 1 1 calc R U
C18 C 0.6201(8) 0.2306(4) 0.3371(6) 0.0562(14) Uani 1 1 d . .
H18 H 0.5343 0.2055 0.2598 0.067 Uiso 1 1 calc R U
C19 C 0.7360(8) 0.1809(3) 0.4369(7) 0.0544(14) Uani 1 1 d . .
H19 H 0.7282 0.1221 0.4291 0.065 Uiso 1 1 calc R U
C20 C 0.8654(8) 0.2182(3) 0.5500(6) 0.0509(13) Uani 1 1 d . .
H20 H 0.9454 0.1845 0.6184 0.061 Uiso 1 1 calc R U
C21 C 0.8762(7) 0.3053(3) 0.5617(5) 0.0445(12) Uani 1 1 d . .
H21 H 0.9657 0.3298 0.6369 0.053 Uiso 1 1 calc R U
C22 C 0.6315(6) 0.4715(3) 0.7001(5) 0.0380(11) Uani 1 1 d . .
C23 C 0.4497(7) 0.3617(4) 0.7678(6) 0.0551(14) Uani 1 1 d . .
H23 H 0.3547 0.4043 0.7388 0.066 Uiso 1 1 calc R U
C24 C 0.3937(10) 0.2817(5) 0.6834(8) 0.082(2) Uani 1 1 d . .
H24A H 0.3737 0.2923 0.5776 0.123 Uiso 1 1 calc R U
H24B H 0.2851 0.2613 0.7045 0.123 Uiso 1 1 calc R U
H24C H 0.4862 0.2399 0.7136 0.123 Uiso 1 1 calc R U
C25 C 0.4984(10) 0.3506(6) 0.9345(7) 0.090(2) Uani 1 1 d . .
H25A H 0.5954 0.3109 0.9627 0.135 Uiso 1 1 calc R U
H25B H 0.3966 0.3296 0.9660 0.135 Uiso 1 1 calc R U
H25C H 0.5345 0.4042 0.9820 0.135 Uiso 1 1 calc R U

loop_
_atom_site_aniso_label
_atom_site_aniso_U_11
_atom_site_aniso_U_22
_atom_site_aniso_U_33
_atom_site_aniso_U_23
_atom_site_aniso_U_13
_atom_site_aniso_U_12
S1 0.1116(15) 0.0576(9) 0.0498(9) -0.0120(8) -0.0041(9) -0.0015(10)
O1 0.049(2) 0.046(2) 0.0485(18) 0.0059(18) 0.0230(15) -0.0044(18)
O2 0.039(2) 0.067(3) 0.063(2) -0.003(2) 0.0127(17) -0.0065(19)
O3 0.091(3) 0.042(2) 0.0425(18) 0.0016(19) -0.0047(18) 0.002(2)
O4 0.063(2) 0.043(2) 0.084(3) 0.011(2) 0.037(2) 0.013(2)
O5 0.052(2) 0.0320(17) 0.075(2) 0.0062(19) 0.0348(18) -0.0010(17)
C1 0.080(5) 0.052(4) 0.080(4) -0.032(4) 0.020(3) -0.012(3)
C2 0.073(4) 0.039(3) 0.070(4) 0.005(3) 0.025(3) -0.003(3)
C3 0.054(3) 0.032(2) 0.033(2) -0.005(2) 0.007(2) -0.006(2)
C4 0.041(3) 0.037(2) 0.034(2) -0.006(2) 0.0063(19) -0.005(2)
C5 0.039(3) 0.036(3) 0.035(2) 0.000(2) 0.0055(19) -0.003(2)
C6 0.056(3) 0.030(2) 0.035(2) -0.001(2) 0.013(2) -0.009(2)
C7 0.042(3) 0.027(2) 0.034(2) 0.001(2) 0.0075(18) -0.002(2)
C8 0.032(2) 0.030(2) 0.032(2) -0.001(2) 0.0089(17) -0.0009(19)
C9 0.041(3) 0.036(3) 0.044(2) -0.007(2) 0.010(2) -0.005(2)
C10 0.042(3) 0.028(2) 0.032(2) -0.003(2) 0.0111(19) -0.003(2)
C11 0.053(3) 0.035(2) 0.040(2) -0.005(2) 0.016(2) -0.008(2)
C12 0.071(4) 0.053(3) 0.043(3) 0.008(3) 0.020(3) 0.003(3)
C13 0.075(4) 0.054(3) 0.047(3) 0.013(3) 0.003(3) 0.014(3)
C14 0.051(3) 0.044(3) 0.059(3) 0.000(3) 0.002(3) 0.006(3)
C15 0.043(3) 0.038(3) 0.043(3) 0.001(2) 0.010(2) -0.001(2)
C16 0.039(3) 0.032(2) 0.036(2) -0.003(2) 0.0131(19) 0.000(2)
C17 0.045(3) 0.046(3) 0.049(3) -0.006(3) 0.004(2) 0.000(3)
C18 0.059(3) 0.037(3) 0.068(3) -0.015(3) 0.007(3) -0.009(3)
C19 0.062(4) 0.030(3) 0.076(4) -0.003(3) 0.026(3) -0.004(3)
C20 0.063(4) 0.033(3) 0.058(3) 0.001(3) 0.018(3) 0.010(3)
C21 0.046(3) 0.040(3) 0.042(3) -0.007(3) 0.003(2) 0.001(2)
C22 0.043(3) 0.037(3) 0.033(2) 0.003(2) 0.0074(19) 0.001(2)
C23 0.046(3) 0.049(3) 0.077(4) 0.012(3) 0.028(3) -0.004(3)
C24 0.082(5) 0.080(5) 0.081(4) -0.004(4) 0.016(4) -0.036(4)
C25 0.091(5) 0.118(6) 0.072(4) -0.002(5) 0.043(4) -0.038(5)

loop_
_atom_type_symbol
_atom_type_description
_atom_type_scat_dispersion_real
_atom_type_scat_dispersion_imag
_atom_type_scat_source
C C 0.0033 0.0016 'International Tables Vol C Tables 4.2.6.8 and 6.1.1.4'
H H 0.0000 0.0000 'International Tables Vol C Tables 4.2.6.8 and 6.1.1.4'
O O 0.0106 0.0060 'International Tables Vol C Tables 4.2.6.8 and 6.1.1.4'
S S 0.1246 0.1234 'International Tables Vol C Tables 4.2.6.8 and 6.1.1.4'

loop_
_geom_angle_atom_site_label_1
_geom_angle_atom_site_label_2
_geom_angle_atom_site_label_3
_geom_angle
C1 S1 C4 92.1(3)
C9 O1 C11 107.8(3)
C22 O5 C23 119.0(4)
S1 C1 H1 123.9
C2 C1 S1 112.1(5)
C2 C1 H1 123.9
C1 C2 H2 122.8
C1 C2 C3 114.4(6)
C3 C2 H2 122.8
C2 C3 H3 124.8
C2 C3 C4 110.4(4)
C4 C3 H3 124.8
C3 C4 S1 111.0(4)
C3 C4 C5 129.6(4)
C5 C4 S1 119.4(4)
O3 C5 C4 121.2(4)
O3 C5 C6 121.6(4)
C4 C5 C6 117.2(4)
C5 C6 H6A 109.3
C5 C6 H6B 109.3
C5 C6 C7 111.6(4)
H6A C6 H6B 108.0
C7 C6 H6A 109.3
C7 C6 H6B 109.3
C6 C7 H7 107.5
C6 C7 C8 113.0(3)
C8 C7 H7 107.5
C22 C7 C6 108.6(4)
C22 C7 H7 107.5
C22 C7 C8 112.3(4)
C9 C8 C7 107.6(3)
C9 C8 C16 105.9(4)
C10 C8 C7 115.2(4)
C10 C8 C9 100.2(3)
C10 C8 C16 112.8(4)
C16 C8 C7 113.6(4)
O1 C9 C8 110.8(4)
O2 C9 O1 120.8(5)
O2 C9 C8 128.4(5)
C11 C10 C8 108.5(4)
C11 C10 C15 118.3(4)
C15 C10 C8 133.1(4)
C10 C11 O1 112.3(4)
C12 C11 O1 123.9(4)
C12 C11 C10 123.9(5)
C11 C12 H12 121.6
C11 C12 C13 116.7(5)
C13 C12 H12 121.6
C12 C13 H13 119.5
C14 C13 C12 121.0(5)
C14 C13 H13 119.5
C13 C14 H14 119.6
C13 C14 C15 120.7(5)
C15 C14 H14 119.6
C10 C15 C14 119.4(4)
C10 C15 H15 120.3
C14 C15 H15 120.3
C17 C16 C8 122.3(4)
C17 C16 C21 117.7(4)
C21 C16 C8 119.9(4)
C16 C17 H17 119.7
C16 C17 C18 120.6(5)
C18 C17 H17 119.7
C17 C18 H18 119.6
C19 C18 C17 120.9(5)
C19 C18 H18 119.6
C18 C19 H19 120.2
C18 C19 C20 119.5(5)
C20 C19 H19 120.2
C19 C20 H20 119.9
C21 C20 C19 120.1(5)
C21 C20 H20 119.9
C16 C21 H21 119.4
C20 C21 C16 121.1(5)
C20 C21 H21 119.4
O4 C22 O5 125.0(5)
O4 C22 C7 123.5(4)
O5 C22 C7 111.5(4)
O5 C23 H23 109.8
O5 C23 C24 105.4(5)
O5 C23 C25 108.2(5)
C24 C23 H23 109.8
C24 C23 C25 113.6(6)
C25 C23 H23 109.8
C23 C24 H24A 109.5
C23 C24 H24B 109.5
C23 C24 H24C 109.5
H24A C24 H24B 109.5
H24A C24 H24C 109.5
H24B C24 H24C 109.5
C23 C25 H25A 109.5
C23 C25 H25B 109.5
C23 C25 H25C 109.5
H25A C25 H25B 109.5
H25A C25 H25C 109.5
H25B C25 H25C 109.5

loop_
_geom_bond_atom_site_label_1
_geom_bond_atom_site_label_2
_geom_bond_distance
S1 C1 1.696(7)
S1 C4 1.704(5)
O1 C9 1.368(6)
O1 C11 1.398(6)
O2 C9 1.200(6)
O3 C5 1.210(5)
O4 C22 1.193(6)
O5 C22 1.316(6)
O5 C23 1.472(6)
C1 H1 0.9300
C1 C2 1.342(9)
C2 H2 0.9300
C2 C3 1.398(7)
C3 H3 0.9300
C3 C4 1.414(7)
C4 C5 1.467(7)
C5 C6 1.499(6)
C6 H6A 0.9700
C6 H6B 0.9700
C6 C7 1.542(6)
C7 H7 0.9800
C7 C8 1.563(6)
C7 C22 1.525(6)
C8 C9 1.539(6)
C8 C10 1.510(6)
C8 C16 1.542(6)
C10 C11 1.381(6)
C10 C15 1.383(6)
C11 C12 1.370(7)
C12 H12 0.9300
C12 C13 1.390(8)
C13 H13 0.9300
C13 C14 1.376(8)
C14 H14 0.9300
C14 C15 1.386(7)
C15 H15 0.9300
C16 C17 1.380(6)
C16 C21 1.400(7)
C17 H17 0.9300
C17 C18 1.395(7)
C18 H18 0.9300
C18 C19 1.359(8)
C19 H19 0.9300
C19 C20 1.380(7)
C20 H20 0.9300
C20 C21 1.379(7)
C21 H21 0.9300
C23 H23 0.9800
C23 C24 1.487(9)
C23 C25 1.494(8)
C24 H24A 0.9600
C24 H24B 0.9600
C24 H24C 0.9600
C25 H25A 0.9600
C25 H25B 0.9600
C25 H25C 0.9600
